data_7028511
loop_
_publ_author_name
'Ibrahim, Abeer A.'
'Khaledi, Hamid'
'Hassandarvish, Pouya'
'Mohd Ali, Hapipah'
'Karimian, Hamed'

_publ_section_title
;
 Indole-7-carbaldehyde thiosemicarbazone as a flexidentate ligand toward
 Zn(II), Cd(II), Pd(II) and Pt(II) ions: cytotoxic and apoptosis-inducing
 properties of the Pt(II) complex.
;
_journal_issue 10
_journal_name_full 'Dalton transactions (Cambridge, England : 2003)'
_journal_page_first 3850
_journal_page_last 3860
_journal_paper_doi 10.1039/c3dt53032a
_journal_volume 43
_journal_year 2014
_chemical_formula_moiety 'C20 H20 Cd Cl2 N8 S2, C H4 O'
_chemical_formula_sum 'C21 H24 Cd Cl2 N8 O S2'
_chemical_formula_weight 651.90
_chemical_name_systematic
; 
 ? 
;
_space_group_IT_number 14
_symmetry_cell_setting monoclinic
_symmetry_space_group_name_Hall '-P 2ybc'
_symmetry_space_group_name_H-M 'P 1 21/c 1'
_atom_sites_solution_hydrogens geom
_atom_sites_solution_primary direct
_atom_sites_solution_secondary difmap
_audit_creation_method SHELXL-97
_cell_angle_alpha 90.00
_cell_angle_beta 91.673(9)
_cell_angle_gamma 90.00
_cell_formula_units_Z 4
_cell_length_a 14.293(7)
_cell_length_b 15.549(8)
_cell_length_c 12.519(6)
_cell_measurement_reflns_used 6977
_cell_measurement_temperature 296(2)
_cell_measurement_theta_max 28.29
_cell_measurement_theta_min 2.51
_cell_volume 2781(2)
_computing_cell_refinement 'Bruker SAINT'
_computing_data_collection 'Bruker APEX2'
_computing_data_reduction 'Bruker SAINT'
_computing_molecular_graphics 'Bruker SHELXTL'
_computing_publication_material 'Bruker SHELXTL'
_computing_structure_refinement 'SHELXL-97 (Sheldrick, 2008)'
_computing_structure_solution 'SHELXS-97 (Sheldrick, 2008)'
_diffrn_ambient_temperature 296(2)
_diffrn_measured_fraction_theta_full 0.987
_diffrn_measured_fraction_theta_max 0.987
_diffrn_measurement_device_type 'Bruker APEX-II CCD'
_diffrn_measurement_method '\f and \w scans'
_diffrn_radiation_monochromator graphite
_diffrn_radiation_source 'fine-focus sealed tube'
_diffrn_radiation_type MoK\a
_diffrn_radiation_wavelength 0.71073
_diffrn_reflns_av_R_equivalents 0.0289
_diffrn_reflns_av_sigmaI/netI 0.0356
_diffrn_reflns_limit_h_max 18
_diffrn_reflns_limit_h_min -17
_diffrn_reflns_limit_k_max 14
_diffrn_reflns_limit_k_min -20
_diffrn_reflns_limit_l_max 16
_diffrn_reflns_limit_l_min -16
_diffrn_reflns_number 16726
_diffrn_reflns_theta_full 27.50
_diffrn_reflns_theta_max 27.50
_diffrn_reflns_theta_min 2.09
_exptl_absorpt_coefficient_mu 1.157
_exptl_absorpt_correction_T_max 0.8548
_exptl_absorpt_correction_T_min 0.6181
_exptl_absorpt_correction_type multi-scan
_exptl_absorpt_process_details SADABS
_exptl_crystal_colour pink
_exptl_crystal_density_diffrn 1.557
_exptl_crystal_density_method 'not measured'
_exptl_crystal_description Rod
_exptl_crystal_F_000 1312
_exptl_crystal_size_max 0.46
_exptl_crystal_size_mid 0.18
_exptl_crystal_size_min 0.14
_refine_diff_density_max 0.476
_refine_diff_density_min -0.482
_refine_diff_density_rms 0.074
_refine_ls_extinction_method none
_refine_ls_goodness_of_fit_ref 1.013
_refine_ls_hydrogen_treatment mixed
_refine_ls_matrix_type full
_refine_ls_number_parameters 357
_refine_ls_number_reflns 6313
_refine_ls_number_restraints 6
_refine_ls_restrained_S_all 1.013
_refine_ls_R_factor_all 0.0455
_refine_ls_R_factor_gt 0.0292
_refine_ls_shift/su_max 0.002
_refine_ls_shift/su_mean 0.000
_refine_ls_structure_factor_coef Fsqd
_refine_ls_weighting_details 'calc w=1/[\s^2^(Fo^2^)+(0.0383P)^2^+0.6880P] where P=(Fo^2^+2Fc^2^)/3'
_refine_ls_weighting_scheme calc
_refine_ls_wR_factor_gt 0.0705
_refine_ls_wR_factor_ref 0.0815
_reflns_number_gt 4827
_reflns_number_total 6313
_reflns_threshold_expression >2sigma(I)
_cod_data_source_file c3dt53032a.txt
_cod_data_source_block '[Cd(LH2)2Cl2]'
_cod_depositor_comments
;
The following automatic conversions were performed:

'_symmetry_cell_setting' value 'Monoclinic' changed to 'monoclinic'
according to
/usr/data/users/saulius/automatic-downloads/current/RSC/lib/dictionaries/cif_core.dic
dictionary named 'cif_core.dic' version 2.4.2 from
2011-04-26.

'_exptl_absorpt_correction_type' value 'MULTI-SCAN'
changed to 'multi-scan' according to
/usr/data/users/saulius/automatic-downloads/current/RSC/lib/dictionaries/cif_core.dic
dictionary named 'cif_core.dic' version 2.4.2 from
2011-04-26.

'_geom_bond_publ_flag' value 'Y' changed to 'y'
according to
/usr/data/users/saulius/automatic-downloads/current/RSC/lib/dictionaries/cif_core.dic
dictionary named 'cif_core.dic' version 2.4.2 from 2011-04-26 (14
times).

'_geom_angle_publ_flag' value 'Y' changed to 'y' according
to
/usr/data/users/saulius/automatic-downloads/current/RSC/lib/dictionaries/cif_core.dic
dictionary named 'cif_core.dic' version 2.4.2 from 2011-04-26 (8
times).

Automatic conversion script
Id: cif_fix_values 2281 2013-09-26 08:29:07Z andrius 
;
_cod_original_sg_symbol_H-M 'P 21/c'
_cod_database_code 7028511

loop_
_symmetry_equiv_pos_as_xyz
'x, y, z'
'-x, y+1/2, -z+1/2'
'-x, -y, -z'
'x, -y-1/2, z-1/2'

loop_
_atom_site_label
_atom_site_type_symbol
_atom_site_fract_x
_atom_site_fract_y
_atom_site_fract_z
_atom_site_U_iso_or_equiv
_atom_site_adp_type
_atom_site_occupancy
_atom_site_symmetry_multiplicity
_atom_site_calc_flag
_atom_site_refinement_flags
_atom_site_disorder_assembly
_atom_site_disorder_group
Cd1 Cd 0.823830(13) 0.361210(14) 0.573443(13) 0.04676(8) Uani 1 1 d . . .
Cl1 Cl 0.95122(4) 0.37970(4) 0.71426(5) 0.04705(16) Uani 1 1 d . . .
Cl2 Cl 0.82620(5) 0.20507(5) 0.53951(5) 0.05213(17) Uani 1 1 d . . .
S1 S 0.67171(6) 0.42632(7) 0.63149(5) 0.0750(3) Uani 1 1 d . . .
S2 S 0.86164(6) 0.44649(5) 0.41022(5) 0.0587(2) Uani 1 1 d . . .
N1 N 0.62328(16) 0.35193(18) 1.14478(18) 0.0604(7) Uani 1 1 d . . .
H1N H 0.6581 0.3579 1.0904 0.073 Uiso 1 1 calc R . .
N2 N 0.57352(15) 0.38817(17) 0.91726(15) 0.0509(6) Uani 1 1 d . . .
N3 N 0.58194(16) 0.40439(19) 0.80832(16) 0.0583(7) Uani 1 1 d D . .
H3N H 0.5322(16) 0.409(2) 0.766(2) 0.070 Uiso 1 1 d D . .
N4 N 0.74112(17) 0.3879(2) 0.82737(18) 0.0669(8) Uani 1 1 d D . .
H4A H 0.736(2) 0.368(2) 0.8903(17) 0.080 Uiso 1 1 d D . .
H4B H 0.7971(14) 0.389(2) 0.807(3) 0.080 Uiso 1 1 d D . .
N5 N 1.09288(15) 0.23906(15) 0.05156(17) 0.0491(5) Uani 1 1 d . . .
H5N H 1.0623 0.2406 0.1097 0.059 Uiso 1 1 calc R . .
N6 N 1.02393(14) 0.38053(14) 0.17676(15) 0.0410(5) Uani 1 1 d . . .
N7 N 0.97492(15) 0.42490(15) 0.25394(16) 0.0457(5) Uani 1 1 d D . .
H7N H 0.9758(19) 0.4801(11) 0.255(2) 0.055 Uiso 1 1 d D . .
N8 N 0.92836(19) 0.29992(17) 0.33117(18) 0.0559(6) Uani 1 1 d D . .
H8A H 0.9635(19) 0.2698(18) 0.291(2) 0.067 Uiso 1 1 d D . .
H8B H 0.899(2) 0.2707(18) 0.378(2) 0.067 Uiso 1 1 d D . .
C1 C 0.6549(2) 0.3354(3) 1.2481(2) 0.0754(10) Uani 1 1 d . . .
H1 H 0.7173 0.3281 1.2696 0.090 Uiso 1 1 calc R . .
C2 C 0.5810(2) 0.3314(3) 1.3132(2) 0.0715(9) Uani 1 1 d . . .
H2 H 0.5839 0.3223 1.3866 0.086 Uiso 1 1 calc R . .
C3 C 0.4975(2) 0.3437(2) 1.2487(2) 0.0551(7) Uani 1 1 d . . .
C4 C 0.4015(2) 0.3446(2) 1.2689(2) 0.0716(10) Uani 1 1 d . . .
H4 H 0.3809 0.3358 1.3379 0.086 Uiso 1 1 calc R . .
C5 C 0.3381(2) 0.3585(3) 1.1859(2) 0.0791(11) Uani 1 1 d . . .
H5 H 0.2744 0.3587 1.1993 0.095 Uiso 1 1 calc R . .
C6 C 0.3678(2) 0.3723(2) 1.0819(2) 0.0674(10) Uani 1 1 d . . .
H6 H 0.3232 0.3818 1.0275 0.081 Uiso 1 1 calc R . .
C7 C 0.46273(18) 0.3722(2) 1.05723(19) 0.0511(7) Uani 1 1 d . . .
C8 C 0.52758(18) 0.35720(18) 1.14279(19) 0.0469(6) Uani 1 1 d . . .
C9 C 0.48803(18) 0.3879(2) 0.94740(19) 0.0545(7) Uani 1 1 d . . .
H9 H 0.4405 0.3982 0.8966 0.065 Uiso 1 1 calc R . .
C10 C 0.66681(19) 0.4039(2) 0.76608(19) 0.0528(7) Uani 1 1 d . . .
C11 C 1.1198(2) 0.1660(2) 0.0005(3) 0.0640(8) Uani 1 1 d . . .
H11 H 1.1073 0.1102 0.0229 0.077 Uiso 1 1 calc R . .
C12 C 1.1678(2) 0.1873(2) -0.0883(2) 0.0628(8) Uani 1 1 d . . .
H12 H 1.1941 0.1490 -0.1360 0.075 Uiso 1 1 calc R . .
C13 C 1.17004(17) 0.2777(2) -0.09475(19) 0.0473(7) Uani 1 1 d . . .
C14 C 1.20721(18) 0.3382(2) -0.1657(2) 0.0535(7) Uani 1 1 d . . .
H14 H 1.2386 0.3197 -0.2256 0.064 Uiso 1 1 calc R . .
C15 C 1.19686(18) 0.4241(2) -0.1462(2) 0.0543(7) Uani 1 1 d . . .
H15 H 1.2220 0.4637 -0.1931 0.065 Uiso 1 1 calc R . .
C16 C 1.14905(18) 0.4543(2) -0.05658(19) 0.0480(6) Uani 1 1 d . . .
H16 H 1.1427 0.5132 -0.0460 0.058 Uiso 1 1 calc R . .
C17 C 1.11097(16) 0.39689(17) 0.01664(17) 0.0384(5) Uani 1 1 d . . .
C18 C 1.12194(16) 0.30940(18) -0.00394(17) 0.0404(6) Uani 1 1 d . . .
C19 C 1.06083(16) 0.43041(17) 0.10664(18) 0.0414(6) Uani 1 1 d . . .
H19 H 1.0550 0.4896 0.1143 0.050 Uiso 1 1 calc R . .
C20 C 0.92688(18) 0.38306(17) 0.32836(18) 0.0415(6) Uani 1 1 d . . .
O1 O 0.4129(2) 0.4464(4) 0.6918(3) 0.0827(17) Uani 0.830(11) 1 d P A 1
H1A H 0.4234 0.4971 0.6792 0.124 Uiso 0.830(11) 1 calc PR A 1
C21 C 0.3925(11) 0.4021(10) 0.5943(12) 0.135(6) Uani 0.830(11) 1 d P A 1
H21A H 0.3290 0.4136 0.5715 0.203 Uiso 0.830(11) 1 calc PR A 1
H21B H 0.4006 0.3414 0.6051 0.203 Uiso 0.830(11) 1 calc PR A 1
H21C H 0.4341 0.4215 0.5406 0.203 Uiso 0.830(11) 1 calc PR A 1
O1' O 0.4135(12) 0.368(2) 0.6785(14) 0.086(9) Uani 0.170(11) 1 d P A 2
H1' H 0.4693 0.3605 0.6681 0.129 Uiso 0.170(11) 1 calc PR A 2
C21' C 0.379(5) 0.409(4) 0.606(4) 0.087(17) Uani 0.170(11) 1 d P A 2
H21D H 0.3428 0.4556 0.6341 0.131 Uiso 0.170(11) 1 calc PR A 2
H21E H 0.3394 0.3729 0.5625 0.131 Uiso 0.170(11) 1 calc PR A 2
H21F H 0.4279 0.4325 0.5632 0.131 Uiso 0.170(11) 1 calc PR A 2

loop_
_atom_site_aniso_label
_atom_site_aniso_U_11
_atom_site_aniso_U_22
_atom_site_aniso_U_33
_atom_site_aniso_U_23
_atom_site_aniso_U_13
_atom_site_aniso_U_12
Cd1 0.05172(12) 0.05608(15) 0.03325(10) -0.00109(8) 0.01433(7) -0.00148(9)
Cl1 0.0505(4) 0.0459(4) 0.0452(3) -0.0039(3) 0.0081(3) -0.0079(3)
Cl2 0.0555(4) 0.0532(4) 0.0479(3) -0.0026(3) 0.0064(3) -0.0124(3)
S1 0.0653(5) 0.1261(8) 0.0346(3) 0.0229(4) 0.0197(3) 0.0372(5)
S2 0.0885(5) 0.0459(4) 0.0436(3) 0.0018(3) 0.0334(3) 0.0069(4)
N1 0.0429(12) 0.095(2) 0.0440(12) 0.0012(12) 0.0067(9) 0.0055(12)
N2 0.0483(12) 0.0754(17) 0.0295(9) 0.0053(10) 0.0112(8) 0.0068(11)
N3 0.0459(13) 0.098(2) 0.0314(10) 0.0110(12) 0.0109(9) 0.0118(13)
N4 0.0453(13) 0.121(2) 0.0352(11) 0.0165(13) 0.0145(10) 0.0122(14)
N5 0.0556(13) 0.0449(14) 0.0481(11) 0.0071(10) 0.0225(10) 0.0039(10)
N6 0.0463(11) 0.0440(13) 0.0335(9) -0.0003(8) 0.0132(8) 0.0004(9)
N7 0.0617(13) 0.0369(13) 0.0397(10) -0.0030(9) 0.0214(9) -0.0033(10)
N8 0.0790(17) 0.0428(15) 0.0477(12) -0.0030(10) 0.0335(11) -0.0054(12)
C1 0.0533(18) 0.116(3) 0.0566(18) -0.0006(18) -0.0074(14) 0.0108(18)
C2 0.074(2) 0.101(3) 0.0392(14) 0.0036(16) 0.0000(14) 0.0084(19)
C3 0.0590(17) 0.069(2) 0.0375(13) 0.0003(12) 0.0097(11) 0.0013(14)
C4 0.0624(19) 0.112(3) 0.0412(14) 0.0084(16) 0.0201(13) -0.0006(18)
C5 0.0474(17) 0.139(4) 0.0517(17) 0.0082(19) 0.0205(13) -0.0012(18)
C6 0.0398(15) 0.119(3) 0.0439(14) 0.0102(16) 0.0088(11) 0.0046(16)
C7 0.0419(14) 0.077(2) 0.0354(12) 0.0021(12) 0.0110(10) 0.0011(13)
C8 0.0442(14) 0.0590(19) 0.0379(12) -0.0025(12) 0.0103(10) 0.0025(12)
C9 0.0415(14) 0.087(2) 0.0355(12) 0.0055(13) 0.0076(10) 0.0049(13)
C10 0.0492(15) 0.075(2) 0.0349(12) 0.0096(12) 0.0138(10) 0.0154(14)
C11 0.072(2) 0.0477(19) 0.0737(19) 0.0053(15) 0.0275(16) 0.0110(15)
C12 0.0648(19) 0.061(2) 0.0639(18) -0.0097(15) 0.0258(14) 0.0111(14)
C13 0.0407(13) 0.063(2) 0.0383(12) -0.0009(12) 0.0109(10) 0.0044(11)
C14 0.0489(15) 0.078(2) 0.0346(12) 0.0051(13) 0.0147(10) 0.0051(14)
C15 0.0517(15) 0.072(2) 0.0400(13) 0.0171(13) 0.0151(11) 0.0000(14)
C16 0.0479(14) 0.0543(18) 0.0422(12) 0.0115(12) 0.0087(10) -0.0028(12)
C17 0.0350(12) 0.0471(16) 0.0335(11) 0.0052(10) 0.0075(9) 0.0006(10)
C18 0.0361(12) 0.0513(17) 0.0342(11) 0.0056(11) 0.0081(9) 0.0016(11)
C19 0.0455(13) 0.0412(15) 0.0380(11) 0.0017(10) 0.0093(10) -0.0009(11)
C20 0.0502(14) 0.0426(16) 0.0322(11) -0.0020(10) 0.0113(10) -0.0031(11)
O1 0.078(2) 0.104(4) 0.066(2) 0.0134(19) -0.0059(15) 0.016(2)
C21 0.122(10) 0.203(13) 0.080(7) -0.021(6) -0.018(6) -0.018(8)
O1' 0.076(10) 0.11(2) 0.069(11) 0.013(10) 0.001(8) -0.007(10)
C21' 0.09(2) 0.12(3) 0.06(2) 0.05(2) -0.002(17) 0.04(2)

loop_
_atom_type_symbol
_atom_type_description
_atom_type_scat_dispersion_real
_atom_type_scat_dispersion_imag
_atom_type_scat_source
C C 0.0033 0.0016 'International Tables Vol C Tables 4.2.6.8 and 6.1.1.4'
H H 0.0000 0.0000 'International Tables Vol C Tables 4.2.6.8 and 6.1.1.4'
Cd Cd -0.8075 1.2024 'International Tables Vol C Tables 4.2.6.8 and 6.1.1.4'
Cl Cl 0.1484 0.1585 'International Tables Vol C Tables 4.2.6.8 and 6.1.1.4'
N N 0.0061 0.0033 'International Tables Vol C Tables 4.2.6.8 and 6.1.1.4'
O O 0.0106 0.0060 'International Tables Vol C Tables 4.2.6.8 and 6.1.1.4'
S S 0.1246 0.1234 'International Tables Vol C Tables 4.2.6.8 and 6.1.1.4'

loop_
_geom_angle_atom_site_label_1
_geom_angle_atom_site_label_2
_geom_angle_atom_site_label_3
_geom_angle
_geom_angle_publ_flag
Cl2 Cd1 S2 112.08(3) y
Cl2 Cd1 Cl1 102.72(2) y
S2 Cd1 Cl1 110.00(4) y
Cl2 Cd1 S1 117.44(3) y
S2 Cd1 S1 103.32(3) y
Cl1 Cd1 S1 111.39(4) y
C10 S1 Cd1 105.07(9) y
C20 S2 Cd1 108.44(10) y
C8 N1 C1 109.1(2) ?
C8 N1 H1N 125.4 ?
C1 N1 H1N 125.4 ?
C9 N2 N3 113.3(2) ?
C10 N3 N2 119.4(2) ?
C10 N3 H3N 119(2) ?
N2 N3 H3N 121(2) ?
C10 N4 H4A 121(2) ?
C10 N4 H4B 125(2) ?
H4A N4 H4B 113(3) ?
C11 N5 C18 109.5(2) ?
C11 N5 H5N 125.2 ?
C18 N5 H5N 125.2 ?
C19 N6 N7 113.4(2) ?
C20 N7 N6 121.3(2) ?
C20 N7 H7N 118.7(19) ?
N6 N7 H7N 120.0(19) ?
C20 N8 H8A 123(2) ?
C20 N8 H8B 123(2) ?
H8A N8 H8B 114(3) ?
C2 C1 N1 109.4(3) ?
C2 C1 H1 125.3 ?
N1 C1 H1 125.3 ?
C1 C2 C3 107.9(3) ?
C1 C2 H2 126.1 ?
C3 C2 H2 126.1 ?
C4 C3 C8 119.4(3) ?
C4 C3 C2 134.6(3) ?
C8 C3 C2 105.9(2) ?
C5 C4 C3 119.5(3) ?
C5 C4 H4 120.3 ?
C3 C4 H4 120.3 ?
C4 C5 C6 121.1(3) ?
C4 C5 H5 119.5 ?
C6 C5 H5 119.5 ?
C5 C6 C7 121.9(3) ?
C5 C6 H6 119.1 ?
C7 C6 H6 119.1 ?
C6 C7 C8 116.8(2) ?
C6 C7 C9 118.6(2) ?
C8 C7 C9 124.6(2) ?
N1 C8 C7 130.9(2) ?
N1 C8 C3 107.7(2) ?
C7 C8 C3 121.4(2) ?
N2 C9 C7 122.8(2) ?
N2 C9 H9 118.6 ?
C7 C9 H9 118.6 ?
N4 C10 N3 119.8(2) ?
N4 C10 S1 123.57(19) ?
N3 C10 S1 116.6(2) ?
N5 C11 C12 109.6(3) ?
N5 C11 H11 125.2 ?
C12 C11 H11 125.2 ?
C11 C12 C13 107.6(3) ?
C11 C12 H12 126.2 ?
C13 C12 H12 126.2 ?
C14 C13 C12 135.4(2) ?
C14 C13 C18 118.0(3) ?
C12 C13 C18 106.6(2) ?
C15 C14 C13 119.6(2) ?
C15 C14 H14 120.2 ?
C13 C14 H14 120.2 ?
C14 C15 C16 121.7(2) ?
C14 C15 H15 119.2 ?
C16 C15 H15 119.2 ?
C17 C16 C15 120.9(3) ?
C17 C16 H16 119.5 ?
C15 C16 H16 119.5 ?
C18 C17 C16 117.0(2) ?
C18 C17 C19 123.7(2) ?
C16 C17 C19 119.3(2) ?
N5 C18 C17 130.5(2) ?
N5 C18 C13 106.7(2) ?
C17 C18 C13 122.8(2) ?
N6 C19 C17 122.1(2) ?
N6 C19 H19 118.9 ?
C17 C19 H19 118.9 ?
N8 C20 N7 119.7(2) ?
N8 C20 S2 124.51(18) ?
N7 C20 S2 115.7(2) ?
C21' O1' H1' 109.5 ?
O1' C21' H21D 109.5 ?
O1' C21' H21E 109.5 ?
H21D C21' H21E 109.5 ?
O1' C21' H21F 109.5 ?
H21D C21' H21F 109.5 ?
H21E C21' H21F 109.5 ?

loop_
_geom_bond_atom_site_label_1
_geom_bond_atom_site_label_2
_geom_bond_distance
_geom_bond_publ_flag
Cd1 Cl2 2.4651(14) y
Cd1 S2 2.5080(11) y
Cd1 Cl1 2.5137(11) y
Cd1 S1 2.5245(12) y
S1 C10 1.724(3) y
S2 C20 1.717(3) y
N1 C8 1.370(3) ?
N1 C1 1.382(4) ?
N1 H1N 0.8600 ?
N2 C9 1.289(3) y
N2 N3 1.396(3) y
N3 C10 1.337(3) y
N3 H3N 0.878(17) ?
N4 C10 1.316(4) y
N4 H4A 0.848(18) ?
N4 H4B 0.849(18) ?
N5 C11 1.364(4) ?
N5 C18 1.367(3) ?
N5 H5N 0.8600 ?
N6 C19 1.295(3) y
N6 N7 1.393(3) y
N7 C20 1.342(3) y
N7 H7N 0.858(17) ?
N8 C20 1.293(4) y
N8 H8A 0.860(17) ?
N8 H8B 0.856(17) ?
C1 C2 1.355(4) ?
C1 H1 0.9300 ?
C2 C3 1.434(4) ?
C2 H2 0.9300 ?
C3 C4 1.402(4) ?
C3 C8 1.422(3) ?
C4 C5 1.376(5) ?
C4 H4 0.9300 ?
C5 C6 1.399(4) ?
C5 H5 0.9300 ?
C6 C7 1.401(4) ?
C6 H6 0.9300 ?
C7 C8 1.415(4) ?
C7 C9 1.452(3) ?
C9 H9 0.9300 ?
C11 C12 1.364(4) ?
C11 H11 0.9300 ?
C12 C13 1.409(5) ?
C12 H12 0.9300 ?
C13 C14 1.409(4) ?
C13 C18 1.433(3) ?
C14 C15 1.368(4) ?
C14 H14 0.9300 ?
C15 C16 1.411(4) ?
C15 H15 0.9300 ?
C16 C17 1.401(3) ?
C16 H16 0.9300 ?
C17 C18 1.394(4) ?
C17 C19 1.450(3) ?
C19 H19 0.9300 ?
O1 C21 1.424(16) ?
O1 H1A 0.8200 ?
C21 H21A 0.9600 ?
C21 H21B 0.9600 ?
C21 H21C 0.9600 ?
O1' C21' 1.21(5) ?
O1' H1' 0.8200 ?
C21' H21D 0.9600 ?
C21' H21E 0.9600 ?
C21' H21F 0.9600 ?

loop_
_geom_hbond_atom_site_label_D
_geom_hbond_atom_site_label_H
_geom_hbond_atom_site_label_A
_geom_hbond_distance_DH
_geom_hbond_distance_HA
_geom_hbond_distance_DA
_geom_hbond_angle_DHA
_geom_hbond_site_symmetry_A
N1 H1N N2 0.86 2.50 2.970(3) 115.5 .
N1 H1N Cl2 0.86 2.69 3.340(3) 133.6 4_566
N3 H3N O1 0.878(17) 2.003(19) 2.861(4) 165(3) .
N3 H3N O1' 0.878(17) 2.09(3) 2.919(19) 157(3) .
N4 H4A Cl2 0.848(18) 2.51(3) 3.230(3) 143(3) 4_566
N4 H4B Cl1 0.849(18) 2.521(19) 3.360(3) 170(3) .
N5 H5N N6 0.86 2.40 2.891(3) 116.6 .
N5 H5N Cl1 0.86 2.80 3.449(2) 133.2 4_565
N7 H7N Cl1 0.858(17) 2.44(2) 3.237(3) 154(2) 3_766
N8 H8A Cl1 0.860(17) 2.52(3) 3.174(3) 134(3) 4_565
N8 H8B Cl2 0.856(17) 2.521(18) 3.366(2) 169(3) .
